data_4100117
_journal_name_full 'Journal of the American Chemical Society'
_journal_paper_doi 10.1021/ja0506410
_journal_year 2005
_chemical_absolute_configuration ad
_chemical_formula_sum 'C38 H37 F3 O3 P2 Ru S'
_chemical_formula_weight 793.75
_space_group_IT_number 4
_symmetry_cell_setting monoclinic
_symmetry_space_group_name_Hall 'P 2yb'
_symmetry_space_group_name_H-M 'P 1 21 1'
_cell_angle_alpha 90.00
_cell_angle_beta 92.19(3)
_cell_angle_gamma 90.00
_cell_formula_units_Z 2
_cell_length_a 9.4151(19)
_cell_length_b 17.713(4)
_cell_length_c 10.369(2)
_cell_measurement_temperature 173(2)
_cell_volume 1727.9(6)
_diffrn_ambient_temperature 173(2)
_exptl_crystal_density_diffrn 1.526
_cod_depositor_comments
;
The following automatic conversions were performed:
'_symmetry_cell_setting' value 'Monoclinic' changed to 'monoclinic'
according to '/home/saulius/struct/CIF-dictionaries/cif_core.dic'
dictionary named 'cif_core.dic' version 2.4.1 from 2010-06-29.

Automatic conversion script
Id: cif_fix_enum 1527 2010-12-29 10:47:43Z saulius 
;
_cod_original_sg_symbol_H-M 'P 21'
_cod_database_code 4100117

loop_
_symmetry_equiv_pos_as_xyz
'x, y, z'
'-x, y+1/2, -z'

loop_
_atom_site_label
_atom_site_type_symbol
_atom_site_fract_x
_atom_site_fract_y
_atom_site_fract_z
_atom_site_U_iso_or_equiv
_atom_site_adp_type
_atom_site_occupancy
_atom_site_symmetry_multiplicity
_atom_site_calc_flag
_atom_site_refinement_flags
_atom_site_disorder_assembly
_atom_site_disorder_group
Ru1 Ru 0.316194(17) 0.523990(13) 0.382899(17) 0.01871(6) Uani 1 1 d . . .
P1 P 0.55520(7) 0.50311(4) 0.42173(7) 0.01986(15) Uani 1 1 d . . .
P2 P 0.31644(7) 0.63333(4) 0.50376(7) 0.02125(14) Uani 1 1 d . . .
C1 C 0.1176(3) 0.50557(17) 0.2524(3) 0.0324(7) Uani 1 1 d . . .
C2 C 0.2180(3) 0.44710(19) 0.2311(3) 0.0325(7) Uani 1 1 d . . .
H2A H 0.2502 0.4387 0.1466 0.039 Uiso 1 1 calc R . .
C3 C 0.2691(3) 0.40246(16) 0.3317(3) 0.0316(7) Uani 1 1 d . . .
H3A H 0.3343 0.3631 0.3149 0.038 Uiso 1 1 calc R . .
C4 C 0.2253(3) 0.41445(18) 0.4618(3) 0.0308(6) Uani 1 1 d . . .
H4A H 0.2613 0.3838 0.5308 0.037 Uiso 1 1 calc R . .
C5 C 0.1291(3) 0.47207(18) 0.4832(3) 0.0308(7) Uani 1 1 d . . .
H5A H 0.0993 0.4817 0.5681 0.037 Uiso 1 1 calc R . .
C6 C 0.0758(3) 0.5162(2) 0.3800(3) 0.0320(7) Uani 1 1 d . . .
H6A H 0.0088 0.5547 0.3969 0.038 Uiso 1 1 calc R . .
C7 C 0.0573(4) 0.5547(2) 0.1508(4) 0.0559(11) Uani 1 1 d . . .
H7A H -0.0043 0.5935 0.1782 0.067 Uiso 1 1 calc R . .
C8 C 0.0776(7) 0.5516(3) 0.0284(5) 0.0846(17) Uani 1 1 d . . .
H8A H 0.1380 0.5140 -0.0050 0.102 Uiso 1 1 calc R . .
H8B H 0.0320 0.5870 -0.0283 0.102 Uiso 1 1 calc R . .
C9 C 0.6331(3) 0.47981(16) 0.5795(3) 0.0232(6) Uani 1 1 d . . .
C10 C 0.7550(3) 0.5163(2) 0.6288(3) 0.0306(6) Uani 1 1 d . . .
H10A H 0.7934 0.5578 0.5836 0.037 Uiso 1 1 calc R . .
C11 C 0.8202(3) 0.4921(2) 0.7441(3) 0.0382(7) Uani 1 1 d . . .
H11A H 0.9035 0.5169 0.7769 0.046 Uiso 1 1 calc R . .
C12 C 0.7653(3) 0.43257(19) 0.8108(3) 0.0363(7) Uani 1 1 d . . .
H12A H 0.8105 0.4162 0.8893 0.044 Uiso 1 1 calc R . .
C13 C 0.6431(3) 0.39636(18) 0.7632(3) 0.0310(6) Uani 1 1 d . . .
H13A H 0.6043 0.3556 0.8098 0.037 Uiso 1 1 calc R . .
C14 C 0.5778(3) 0.41952(16) 0.6478(3) 0.0261(6) Uani 1 1 d . . .
H14A H 0.4951 0.3942 0.6152 0.031 Uiso 1 1 calc R . .
C15 C 0.6370(3) 0.43041(16) 0.3220(3) 0.0231(6) Uani 1 1 d . . .
C16 C 0.7626(3) 0.39429(17) 0.3649(3) 0.0290(6) Uani 1 1 d . . .
H16A H 0.8019 0.4043 0.4489 0.035 Uiso 1 1 calc R . .
C17 C 0.8296(3) 0.34388(18) 0.2848(3) 0.0346(7) Uani 1 1 d . . .
H17A H 0.9149 0.3198 0.3144 0.042 Uiso 1 1 calc R . .
C18 C 0.7739(3) 0.3283(2) 0.1630(3) 0.0361(7) Uani 1 1 d . . .
H18A H 0.8210 0.2939 0.1089 0.043 Uiso 1 1 calc R . .
C19 C 0.6495(3) 0.3627(2) 0.1195(3) 0.0357(7) Uani 1 1 d . . .
H19A H 0.6096 0.3510 0.0364 0.043 Uiso 1 1 calc R . .
C20 C 0.5823(3) 0.41503(18) 0.1981(3) 0.0292(6) Uani 1 1 d . . .
H20A H 0.4989 0.4402 0.1666 0.035 Uiso 1 1 calc R . .
C21 C 0.6444(3) 0.58792(17) 0.3671(3) 0.0261(6) Uani 1 1 d . . .
H21A H 0.6340 0.6298 0.4293 0.031 Uiso 1 1 calc R . .
H21B H 0.7468 0.5783 0.3562 0.031 Uiso 1 1 calc R . .
C22 C 0.5699(3) 0.60647(17) 0.2385(3) 0.0278(6) Uani 1 1 d . . .
H22A H 0.6024 0.5707 0.1725 0.033 Uiso 1 1 calc R . .
H22B H 0.5978 0.6579 0.2120 0.033 Uiso 1 1 calc R . .
C23 C 0.4042(3) 0.60249(16) 0.2426(3) 0.0234(5) Uani 1 1 d . . .
H23A H 0.3693 0.5850 0.1553 0.028 Uiso 1 1 calc R . .
C24 C 0.3437(3) 0.68201(17) 0.2605(3) 0.0284(6) Uani 1 1 d . . .
H24A H 0.3872 0.7170 0.1989 0.034 Uiso 1 1 calc R . .
H24B H 0.2399 0.6813 0.2416 0.034 Uiso 1 1 calc R . .
C25 C 0.3734(3) 0.71032(16) 0.3984(3) 0.0285(6) Uani 1 1 d . . .
H25A H 0.3187 0.7569 0.4145 0.034 Uiso 1 1 calc R . .
H25B H 0.4758 0.7211 0.4136 0.034 Uiso 1 1 calc R . .
C26 C 0.4164(3) 0.63979(16) 0.6572(3) 0.0228(5) Uani 1 1 d . . .
C27 C 0.4833(3) 0.70628(18) 0.6979(3) 0.0277(6) Uani 1 1 d . . .
H27A H 0.4801 0.7495 0.6436 0.033 Uiso 1 1 calc R . .
C28 C 0.5542(3) 0.7096(2) 0.8167(3) 0.0344(7) Uani 1 1 d . . .
H28A H 0.6009 0.7547 0.8437 0.041 Uiso 1 1 calc R . .
C29 C 0.5570(4) 0.6468(2) 0.8966(3) 0.0392(8) Uani 1 1 d . . .
H29A H 0.6068 0.6489 0.9779 0.047 Uiso 1 1 calc R . .
C30 C 0.4879(3) 0.5814(2) 0.8588(3) 0.0354(7) Uani 1 1 d . . .
H30A H 0.4876 0.5392 0.9152 0.042 Uiso 1 1 calc R . .
C31 C 0.4188(3) 0.57733(17) 0.7384(3) 0.0272(6) Uani 1 1 d . . .
H31A H 0.3731 0.5319 0.7115 0.033 Uiso 1 1 calc R . .
C32 C 0.1391(3) 0.66515(16) 0.5511(3) 0.0259(6) Uani 1 1 d . . .
C33 C 0.0516(3) 0.70394(18) 0.4621(3) 0.0336(7) Uani 1 1 d . . .
H33A H 0.0844 0.7142 0.3784 0.040 Uiso 1 1 calc R . .
C34 C -0.0831(3) 0.72770(19) 0.4946(4) 0.0376(8) Uani 1 1 d . . .
H34A H -0.1424 0.7534 0.4328 0.045 Uiso 1 1 calc R . .
C35 C -0.1309(3) 0.71400(18) 0.6163(4) 0.0365(8) Uani 1 1 d . . .
H35A H -0.2223 0.7310 0.6392 0.044 Uiso 1 1 calc R . .
C36 C -0.0458(3) 0.67566(18) 0.7041(4) 0.0369(7) Uani 1 1 d . . .
H36A H -0.0793 0.6659 0.7877 0.044 Uiso 1 1 calc R . .
C37 C 0.0888(3) 0.65077(17) 0.6732(3) 0.0307(7) Uani 1 1 d . . .
H37A H 0.1461 0.6241 0.7352 0.037 Uiso 1 1 calc R . .
S1 S 0.25827(8) 0.35659(5) 0.84231(8) 0.03250(17) Uani 1 1 d . . .
O1 O 0.3476(3) 0.3697(2) 0.9540(3) 0.0620(9) Uani 1 1 d . . .
O2 O 0.3144(3) 0.30864(16) 0.7453(3) 0.0475(6) Uani 1 1 d . . .
O3 O 0.1875(3) 0.42268(17) 0.7916(3) 0.0652(8) Uani 1 1 d . . .
C38 C 0.1150(4) 0.3012(2) 0.9063(4) 0.0434(8) Uani 1 1 d . . .
F1 F 0.1622(3) 0.23472(17) 0.9515(4) 0.0958(11) Uani 1 1 d . . .
F2 F 0.0537(3) 0.33716(18) 1.0010(3) 0.0763(9) Uani 1 1 d . . .
F3 F 0.0136(2) 0.28638(16) 0.8192(3) 0.0668(7) Uani 1 1 d . . .

loop_
_atom_site_aniso_label
_atom_site_aniso_U_11
_atom_site_aniso_U_22
_atom_site_aniso_U_33
_atom_site_aniso_U_23
_atom_site_aniso_U_13
_atom_site_aniso_U_12
Ru1 0.01799(9) 0.01887(10) 0.01911(9) 0.00030(10) -0.00123(6) 0.00027(8)
P1 0.0184(3) 0.0200(4) 0.0210(3) 0.0018(3) -0.0012(2) -0.0008(2)
P2 0.0226(3) 0.0196(3) 0.0215(3) 0.0003(3) -0.0005(3) 0.0019(3)
C1 0.0255(13) 0.0347(19) 0.0360(15) 0.0040(13) -0.0116(11) -0.0085(11)
C2 0.0279(14) 0.0438(18) 0.0256(15) -0.0096(14) -0.0026(11) -0.0139(13)
C3 0.0247(13) 0.0182(14) 0.052(2) -0.0044(14) 0.0013(13) -0.0038(11)
C4 0.0276(14) 0.0259(15) 0.0385(17) 0.0059(14) -0.0046(12) -0.0087(12)
C5 0.0231(13) 0.0378(17) 0.0316(16) -0.0014(14) 0.0036(11) -0.0078(12)
C6 0.0148(10) 0.0328(18) 0.0481(16) -0.0090(17) -0.0037(10) -0.0006(13)
C7 0.047(2) 0.063(3) 0.055(3) 0.016(2) -0.0267(18) -0.0065(18)
C8 0.117(4) 0.080(4) 0.055(3) 0.005(3) -0.037(3) 0.000(3)
C9 0.0220(12) 0.0260(14) 0.0214(13) -0.0001(11) -0.0033(10) 0.0001(10)
C10 0.0278(12) 0.0343(17) 0.0294(13) 0.0070(16) -0.0037(10) -0.0068(14)
C11 0.0301(15) 0.0495(19) 0.0340(16) 0.0057(15) -0.0097(13) -0.0109(13)
C12 0.0397(16) 0.0411(19) 0.0275(16) 0.0066(15) -0.0078(13) 0.0011(14)
C13 0.0367(15) 0.0302(16) 0.0258(15) 0.0077(13) -0.0013(12) -0.0003(13)
C14 0.0262(13) 0.0232(13) 0.0285(15) -0.0004(12) -0.0010(11) -0.0005(11)
C15 0.0223(12) 0.0246(14) 0.0225(14) 0.0010(12) 0.0012(10) -0.0017(10)
C16 0.0229(12) 0.0317(16) 0.0324(15) -0.0012(13) 0.0003(11) 0.0033(11)
C17 0.0289(14) 0.0311(16) 0.0444(19) 0.0020(15) 0.0069(13) 0.0079(12)
C18 0.0352(15) 0.0357(17) 0.0382(17) -0.0029(15) 0.0137(13) 0.0039(13)
C19 0.0370(15) 0.044(2) 0.0267(16) -0.0070(14) 0.0083(12) -0.0024(14)
C20 0.0253(13) 0.0363(17) 0.0259(15) 0.0027(14) 0.0003(11) 0.0015(12)
C21 0.0251(13) 0.0258(15) 0.0273(15) 0.0053(12) -0.0017(11) -0.0015(11)
C22 0.0288(14) 0.0266(15) 0.0282(15) 0.0043(13) 0.0041(12) -0.0008(12)
C23 0.0271(13) 0.0229(13) 0.0201(13) 0.0040(11) 0.0011(10) -0.0006(11)
C24 0.0353(15) 0.0266(15) 0.0234(14) 0.0054(12) 0.0027(11) 0.0032(12)
C25 0.0376(16) 0.0205(14) 0.0276(15) 0.0020(12) 0.0020(12) 0.0010(12)
C26 0.0219(12) 0.0256(14) 0.0211(13) -0.0016(11) 0.0022(10) 0.0045(10)
C27 0.0302(14) 0.0262(15) 0.0267(14) -0.0010(12) 0.0007(11) -0.0018(11)
C28 0.0341(15) 0.0398(18) 0.0290(15) -0.0038(15) -0.0033(12) -0.0081(13)
C29 0.0395(17) 0.055(2) 0.0229(15) 0.0004(15) -0.0060(13) 0.0000(15)
C30 0.0433(17) 0.0402(18) 0.0227(14) 0.0060(14) 0.0019(12) 0.0038(14)
C31 0.0310(14) 0.0263(14) 0.0245(14) 0.0019(12) 0.0036(11) 0.0035(11)
C32 0.0243(13) 0.0213(13) 0.0319(15) -0.0026(12) -0.0017(11) 0.0026(10)
C33 0.0350(16) 0.0316(16) 0.0339(17) -0.0008(14) -0.0045(12) 0.0102(13)
C34 0.0325(15) 0.0328(17) 0.047(2) -0.0061(15) -0.0101(14) 0.0110(13)
C35 0.0239(14) 0.0262(16) 0.060(2) -0.0071(16) 0.0063(14) 0.0003(12)
C36 0.0308(15) 0.0337(17) 0.0471(19) 0.0054(15) 0.0115(14) -0.0012(13)
C37 0.0256(13) 0.0269(15) 0.0396(17) 0.0038(13) 0.0029(12) 0.0003(11)
S1 0.0301(4) 0.0403(4) 0.0271(4) -0.0011(3) 0.0008(3) -0.0074(3)
O1 0.0363(13) 0.114(3) 0.0348(14) -0.0102(16) -0.0036(11) -0.0191(15)
O2 0.0423(13) 0.0528(16) 0.0483(15) -0.0115(13) 0.0134(11) -0.0053(12)
O3 0.0738(19) 0.0465(16) 0.076(2) 0.0170(16) 0.0076(16) 0.0042(15)
C38 0.0336(16) 0.053(2) 0.044(2) 0.0057(18) 0.0029(14) -0.0049(15)
F1 0.084(2) 0.0712(19) 0.134(3) 0.058(2) 0.0240(19) -0.0022(16)
F2 0.0561(14) 0.113(2) 0.0615(16) -0.0200(16) 0.0325(12) -0.0247(15)
F3 0.0409(12) 0.0866(19) 0.0724(16) -0.0200(14) -0.0050(11) -0.0228(12)

loop_
_geom_bond_atom_site_label_1
_geom_bond_atom_site_label_2
_geom_bond_distance
_geom_bond_site_symmetry_2
_geom_bond_publ_flag
Ru1 C23 2.198(3) . ?
Ru1 C2 2.253(3) . ?
Ru1 C3 2.257(3) . ?
Ru1 C6 2.267(2) . ?
Ru1 C5 2.274(3) . ?
Ru1 C4 2.284(3) . ?
Ru1 C1 2.289(3) . ?
Ru1 P1 2.3007(8) . ?
Ru1 P2 2.3068(8) . ?
P1 C9 1.815(3) . ?
P1 C21 1.822(3) . ?
P1 C15 1.839(3) . ?
P2 C26 1.821(3) . ?
P2 C25 1.840(3) . ?
P2 C32 1.846(3) . ?
C1 C6 1.408(4) . ?
C1 C2 1.425(4) . ?
C1 C7 1.464(5) . ?
C2 C3 1.381(5) . ?
C3 C4 1.441(5) . ?
C4 C5 1.388(4) . ?
C5 C6 1.402(5) . ?
C7 C8 1.291(7) . ?
C9 C14 1.393(4) . ?
C9 C10 1.397(4) . ?
C10 C11 1.390(4) . ?
C11 C12 1.373(5) . ?
C12 C13 1.391(4) . ?
C13 C14 1.386(4) . ?
C15 C20 1.393(4) . ?
C15 C16 1.402(4) . ?
C16 C17 1.387(4) . ?
C17 C18 1.377(5) . ?
C18 C19 1.380(5) . ?
C19 C20 1.401(4) . ?
C21 C22 1.518(4) . ?
C22 C23 1.564(4) . ?
C23 C24 1.533(4) . ?
C24 C25 1.531(4) . ?
C26 C31 1.390(4) . ?
C26 C27 1.394(4) . ?
C27 C28 1.379(4) . ?
C28 C29 1.387(5) . ?
C29 C30 1.377(5) . ?
C30 C31 1.387(4) . ?
C32 C37 1.393(4) . ?
C32 C33 1.394(4) . ?
C33 C34 1.390(4) . ?
C34 C35 1.377(5) . ?
C35 C36 1.370(5) . ?
C36 C37 1.390(4) . ?
S1 O1 1.424(3) . ?
S1 O2 1.433(3) . ?
S1 O3 1.437(3) . ?
S1 C38 1.814(4) . ?
C38 F3 1.315(4) . ?
C38 F2 1.322(4) . ?
C38 F1 1.337(5) . ?
